data_7207190
loop_
_publ_author_name
'Su, Chien-Cheng'
'Lee, Kwang-Ming'

_publ_section_title
;
 Ionic liquid crystal engineering of 3-carbamoyl-1-alkylpyridin-1-ium
 tetrachlorocuprate(II) and tetrachlorozincate(II) salts
;
_journal_issue 4
_journal_name_full CrystEngComm
_journal_page_first 1283
_journal_paper_doi 10.1039/c1ce06160g
_journal_volume 14
_journal_year 2012
_chemical_formula_sum 'C36 H62 Cl4 Cu N4 O2'
_chemical_formula_weight 788.25
_chemical_name_systematic
;
?
;
_space_group_IT_number 11
_symmetry_cell_setting monoclinic
_symmetry_space_group_name_Hall '-P 2yb'
_symmetry_space_group_name_H-M 'P 1 21/m 1'
_atom_sites_solution_hydrogens geom
_atom_sites_solution_primary direct
_atom_sites_solution_secondary difmap
_audit_creation_method SHELXL-97
_cell_angle_alpha 90.00
_cell_angle_beta 106.286(3)
_cell_angle_gamma 90.00
_cell_formula_units_Z 2
_cell_length_a 6.8976(4)
_cell_length_b 36.792(2)
_cell_length_c 8.2696(5)
_cell_measurement_reflns_used 4336
_cell_measurement_temperature 100(2)
_cell_measurement_theta_max 26.2195
_cell_measurement_theta_min 2.7948
_cell_volume 2014.4(2)
_computing_cell_refinement 'SAINT V7.34A (Bruker AXS, 2006)'
_computing_data_collection 'APEX2 (Bruker AXS, 2010)'
_computing_data_reduction 'SAINT V7.34A (Bruker AXS, 2006)'
_computing_molecular_graphics 'SHELXTL (Sheldrick, 2008)'
_computing_publication_material SHELXTL
_computing_structure_refinement 'SHELXL-97 (Sheldrick, 2008)'
_computing_structure_solution 'SHELXS-97 (Sheldrick, 2008)'
_diffrn_ambient_temperature 100(2)
_diffrn_detector_area_resol_mean 8.3333
_diffrn_measured_fraction_theta_full 0.995
_diffrn_measured_fraction_theta_max 0.995
_diffrn_measurement_device_type 'Bruker APEX-II CCD'
_diffrn_measurement_method '\f and \w scans'
_diffrn_radiation_monochromator graphite
_diffrn_radiation_source 'fine-focus sealed tube'
_diffrn_radiation_type MoK\a
_diffrn_radiation_wavelength 0.71073
_diffrn_reflns_av_R_equivalents 0.0807
_diffrn_reflns_av_sigmaI/netI 0.0669
_diffrn_reflns_limit_h_max 8
_diffrn_reflns_limit_h_min -8
_diffrn_reflns_limit_k_max 45
_diffrn_reflns_limit_k_min -46
_diffrn_reflns_limit_l_max 10
_diffrn_reflns_limit_l_min -10
_diffrn_reflns_number 19202
_diffrn_reflns_theta_full 26.45
_diffrn_reflns_theta_max 26.45
_diffrn_reflns_theta_min 1.11
_exptl_absorpt_coefficient_mu 0.843
_exptl_absorpt_correction_T_max 0.9486
_exptl_absorpt_correction_T_min 0.8975
_exptl_absorpt_correction_type multi-scan
_exptl_absorpt_process_details 'SADABS V2008/1 (Bruker AXS)'
_exptl_crystal_colour Orange
_exptl_crystal_density_diffrn 1.300
_exptl_crystal_density_meas ?
_exptl_crystal_density_method 'not measured'
_exptl_crystal_description Columnar
_exptl_crystal_F_000 838
_exptl_crystal_size_max 0.30
_exptl_crystal_size_mid 0.10
_exptl_crystal_size_min 0.10
_refine_diff_density_max 0.442
_refine_diff_density_min -0.975
_refine_diff_density_rms 0.151
_refine_ls_extinction_method none
_refine_ls_goodness_of_fit_ref 1.096
_refine_ls_hydrogen_treatment constr
_refine_ls_matrix_type full
_refine_ls_number_parameters 218
_refine_ls_number_reflns 4218
_refine_ls_number_restraints 0
_refine_ls_restrained_S_all 1.096
_refine_ls_R_factor_all 0.0523
_refine_ls_R_factor_gt 0.0353
_refine_ls_shift/su_max 0.001
_refine_ls_shift/su_mean 0.000
_refine_ls_structure_factor_coef Fsqd
_refine_ls_weighting_details 'calc w=1/[\s^2^(Fo^2^)+(0.0641P)^2^+0.0000P] where P=(Fo^2^+2Fc^2^)/3'
_refine_ls_weighting_scheme calc
_refine_ls_wR_factor_gt 0.0852
_refine_ls_wR_factor_ref 0.1287
_reflns_number_gt 3200
_reflns_number_total 4218
_reflns_threshold_expression >2sigma(I)
_cod_data_source_file c1ce06160g.txt
_cod_data_source_block 110443lt_0m
_cod_depositor_comments
;
The following automatic conversions were performed:

'_exptl_crystal_density_meas' value 'not measured' was changed to '?'
- the value is perceived as not measured.

Automatic conversion script
Id: cif_fix_values 3008 2015-01-20 13:52:24Z robertas 
;
_cod_database_code 7207190

loop_
_symmetry_equiv_pos_as_xyz
'x, y, z'
'-x, y+1/2, -z'
'-x, -y, -z'
'x, -y-1/2, z'

loop_
_atom_site_label
_atom_site_type_symbol
_atom_site_fract_x
_atom_site_fract_y
_atom_site_fract_z
_atom_site_U_iso_or_equiv
_atom_site_adp_type
_atom_site_occupancy
_atom_site_symmetry_multiplicity
_atom_site_calc_flag
_atom_site_refinement_flags
Cu1 Cu 0.47366(7) 0.2500 0.06054(6) 0.01231(16) Uani 1 2 d S
Cl1 Cl 0.42699(10) 0.30738(2) 0.13454(9) 0.01586(19) Uani 1 1 d .
Cl2 Cl 0.82120(14) 0.2500 0.15687(13) 0.0156(2) Uani 1 2 d S
Cl3 Cl 0.28338(15) 0.2500 -0.20541(13) 0.0173(2) Uani 1 2 d S
O1 O 1.2777(3) 0.15066(6) 0.6009(3) 0.0218(5) Uani 1 1 d .
N2 N 1.1424(4) 0.19189(7) 0.3996(3) 0.0181(6) Uani 1 1 d .
H2A H 1.2366 0.1886 0.3480 0.022 Uiso 1 1 calc R
H2B H 1.0448 0.2077 0.3598 0.022 Uiso 1 1 calc R
N1 N 0.8664(3) 0.17048(7) 0.8600(3) 0.0123(5) Uani 1 1 d .
C1 C 1.1476(4) 0.17298(9) 0.5380(4) 0.0145(7) Uani 1 1 d .
C2 C 0.9796(4) 0.18011(8) 0.6180(4) 0.0117(6) Uani 1 1 d .
C3 C 1.0074(4) 0.16623(8) 0.7774(4) 0.0126(6) Uani 1 1 d .
H3 H 1.1283 0.1534 0.8299 0.015 Uiso 1 1 calc R
C4 C 0.8995(4) 0.15335(9) 1.0291(4) 0.0161(7) Uani 1 1 d .
H4A H 0.8213 0.1667 1.0936 0.019 Uiso 1 1 calc R
H4B H 1.0443 0.1550 1.0918 0.019 Uiso 1 1 calc R
C5 C 0.8349(4) 0.11367(8) 1.0136(4) 0.0154(7) Uani 1 1 d .
H5A H 0.8700 0.1028 1.1276 0.018 Uiso 1 1 calc R
H5B H 0.9126 0.1006 0.9476 0.018 Uiso 1 1 calc R
C6 C 0.6100(4) 0.10783(8) 0.9300(4) 0.0154(7) Uani 1 1 d .
H6A H 0.5316 0.1227 0.9892 0.018 Uiso 1 1 calc R
H6B H 0.5771 0.1165 0.8119 0.018 Uiso 1 1 calc R
C7 C 0.5451(4) 0.06834(8) 0.9308(4) 0.0150(7) Uani 1 1 d .
H7A H 0.5724 0.0600 1.0489 0.018 Uiso 1 1 calc R
H7B H 0.6270 0.0533 0.8756 0.018 Uiso 1 1 calc R
C8 C 0.3223(4) 0.06269(8) 0.8408(4) 0.0163(7) Uani 1 1 d .
H8A H 0.2957 0.0708 0.7225 0.020 Uiso 1 1 calc R
H8B H 0.2408 0.0781 0.8952 0.020 Uiso 1 1 calc R
C9 C 0.2538(4) 0.02321(8) 0.8422(4) 0.0165(7) Uani 1 1 d .
H9A H 0.3382 0.0077 0.7912 0.020 Uiso 1 1 calc R
H9B H 0.2762 0.0153 0.9605 0.020 Uiso 1 1 calc R
C10 C 0.0318(4) 0.01739(8) 0.7471(4) 0.0174(7) Uani 1 1 d .
H10A H -0.0522 0.0333 0.7969 0.021 Uiso 1 1 calc R
H10B H 0.0101 0.0250 0.6285 0.021 Uiso 1 1 calc R
C11 C -0.0394(4) -0.02180(8) 0.7501(4) 0.0168(7) Uani 1 1 d .
H11A H 0.0439 -0.0377 0.6998 0.020 Uiso 1 1 calc R
H11B H -0.0182 -0.0294 0.8685 0.020 Uiso 1 1 calc R
C12 C -0.2613(4) -0.02689(8) 0.6545(4) 0.0171(7) Uani 1 1 d .
H12A H -0.2811 -0.0194 0.5360 0.021 Uiso 1 1 calc R
H12B H -0.3433 -0.0105 0.7039 0.021 Uiso 1 1 calc R
C13 C -0.3404(4) -0.06559(8) 0.6559(4) 0.0168(7) Uani 1 1 d .
H13A H -0.2628 -0.0821 0.6027 0.020 Uiso 1 1 calc R
H13B H -0.3191 -0.0736 0.7739 0.020 Uiso 1 1 calc R
C14 C -0.5637(4) -0.06840(9) 0.5626(4) 0.0189(7) Uani 1 1 d .
H14A H -0.5837 -0.0608 0.4441 0.023 Uiso 1 1 calc R
H14B H -0.6400 -0.0513 0.6142 0.023 Uiso 1 1 calc R
C15 C -0.6498(5) -0.10653(9) 0.5645(5) 0.0268(8) Uani 1 1 d .
H15A H -0.5810 -0.1234 0.5071 0.040 Uiso 1 1 calc R
H15B H -0.7946 -0.1063 0.5063 0.040 Uiso 1 1 calc R
H15C H -0.6290 -0.1144 0.6813 0.040 Uiso 1 1 calc R
C16 C 0.8012(4) 0.19870(8) 0.5424(4) 0.0144(6) Uani 1 1 d .
H16 H 0.7778 0.2083 0.4319 0.017 Uiso 1 1 calc R
C17 C 0.6582(4) 0.20302(8) 0.6301(4) 0.0156(7) Uani 1 1 d .
H17 H 0.5363 0.2158 0.5805 0.019 Uiso 1 1 calc R
C18 C 0.6938(4) 0.18872(8) 0.7890(4) 0.0151(6) Uani 1 1 d .
H18 H 0.5963 0.1917 0.8494 0.018 Uiso 1 1 calc R

loop_
_atom_site_aniso_label
_atom_site_aniso_U_11
_atom_site_aniso_U_22
_atom_site_aniso_U_33
_atom_site_aniso_U_23
_atom_site_aniso_U_13
_atom_site_aniso_U_12
Cu1 0.0121(3) 0.0128(3) 0.0118(3) 0.000 0.0029(2) 0.000
Cl1 0.0170(4) 0.0150(4) 0.0169(4) -0.0018(3) 0.0070(3) 0.0018(3)
Cl2 0.0117(5) 0.0173(5) 0.0169(5) 0.000 0.0025(4) 0.000
Cl3 0.0169(5) 0.0181(6) 0.0142(5) 0.000 0.0003(4) 0.000
O1 0.0154(11) 0.0272(13) 0.0243(12) 0.0063(10) 0.0081(10) 0.0085(10)
N2 0.0144(13) 0.0280(16) 0.0132(13) 0.0020(12) 0.0060(11) 0.0045(11)
N1 0.0131(12) 0.0118(13) 0.0123(12) -0.0018(10) 0.0038(10) -0.0031(10)
C1 0.0112(15) 0.0184(17) 0.0133(15) -0.0041(13) 0.0028(13) -0.0023(13)
C2 0.0103(14) 0.0104(15) 0.0135(15) -0.0031(12) 0.0019(12) -0.0031(11)
C3 0.0081(14) 0.0123(15) 0.0160(15) -0.0024(12) 0.0008(12) -0.0024(11)
C4 0.0152(15) 0.0225(18) 0.0102(15) 0.0003(13) 0.0028(13) -0.0016(13)
C5 0.0130(15) 0.0176(17) 0.0147(16) 0.0035(13) 0.0026(13) 0.0011(12)
C6 0.0132(14) 0.0140(16) 0.0190(17) 0.0007(13) 0.0046(13) -0.0008(12)
C7 0.0142(15) 0.0156(17) 0.0154(16) 0.0014(13) 0.0046(13) -0.0001(12)
C8 0.0150(15) 0.0159(16) 0.0178(16) 0.0018(13) 0.0040(13) -0.0002(13)
C9 0.0141(15) 0.0170(16) 0.0187(16) 0.0007(13) 0.0053(13) -0.0006(12)
C10 0.0141(15) 0.0194(17) 0.0188(16) -0.0020(14) 0.0046(13) -0.0003(13)
C11 0.0149(15) 0.0169(17) 0.0181(16) 0.0001(13) 0.0042(13) -0.0008(13)
C12 0.0146(15) 0.0176(17) 0.0191(16) -0.0014(13) 0.0045(13) -0.0008(13)
C13 0.0180(16) 0.0166(17) 0.0166(16) -0.0007(13) 0.0060(13) -0.0009(13)
C14 0.0166(16) 0.0185(17) 0.0217(17) -0.0025(14) 0.0057(14) -0.0014(13)
C15 0.0242(18) 0.0255(19) 0.033(2) -0.0077(16) 0.0120(16) -0.0076(15)
C16 0.0157(15) 0.0128(16) 0.0143(15) 0.0006(13) 0.0035(13) -0.0031(12)
C17 0.0122(15) 0.0122(16) 0.0215(16) 0.0010(13) 0.0029(13) 0.0026(12)
C18 0.0142(15) 0.0118(15) 0.0210(16) -0.0047(13) 0.0079(13) -0.0032(12)

loop_
_atom_type_symbol
_atom_type_description
_atom_type_scat_dispersion_real
_atom_type_scat_dispersion_imag
_atom_type_scat_source
C C 0.0033 0.0016 'International Tables Vol C Tables 4.2.6.8 and 6.1.1.4'
H H 0.0000 0.0000 'International Tables Vol C Tables 4.2.6.8 and 6.1.1.4'
N N 0.0061 0.0033 'International Tables Vol C Tables 4.2.6.8 and 6.1.1.4'
O O 0.0106 0.0060 'International Tables Vol C Tables 4.2.6.8 and 6.1.1.4'
Cl Cl 0.1484 0.1585 'International Tables Vol C Tables 4.2.6.8 and 6.1.1.4'
Cu Cu 0.3201 1.2651 'International Tables Vol C Tables 4.2.6.8 and 6.1.1.4'

loop_
_geom_angle_atom_site_label_1
_geom_angle_atom_site_label_2
_geom_angle_atom_site_label_3
_geom_angle
_geom_angle_site_symmetry_1
_geom_angle_site_symmetry_3
Cl3 Cu1 Cl1 100.35(2) . 4_565
Cl3 Cu1 Cl1 100.35(2) . .
Cl1 Cu1 Cl1 140.05(4) 4_565 .
Cl3 Cu1 Cl2 127.62(4) . .
Cl1 Cu1 Cl2 96.92(2) 4_565 .
Cl1 Cu1 Cl2 96.92(2) . .
C1 N2 H2A 120.0 . .
C1 N2 H2B 120.0 . .
H2A N2 H2B 120.0 . .
C3 N1 C18 120.8(3) . .
C3 N1 C4 119.0(2) . .
C18 N1 C4 120.1(2) . .
O1 C1 N2 123.9(3) . .
O1 C1 C2 119.5(3) . .
N2 C1 C2 116.5(3) . .
C3 C2 C16 118.8(3) . .
C3 C2 C1 115.9(3) . .
C16 C2 C1 125.3(3) . .
N1 C3 C2 121.1(3) . .
N1 C3 H3 119.4 . .
C2 C3 H3 119.4 . .
N1 C4 C5 111.3(2) . .
N1 C4 H4A 109.4 . .
C5 C4 H4A 109.4 . .
N1 C4 H4B 109.4 . .
C5 C4 H4B 109.4 . .
H4A C4 H4B 108.0 . .
C4 C5 C6 114.2(2) . .
C4 C5 H5A 108.7 . .
C6 C5 H5A 108.7 . .
C4 C5 H5B 108.7 . .
C6 C5 H5B 108.7 . .
H5A C5 H5B 107.6 . .
C7 C6 C5 113.3(2) . .
C7 C6 H6A 108.9 . .
C5 C6 H6A 108.9 . .
C7 C6 H6B 108.9 . .
C5 C6 H6B 108.9 . .
H6A C6 H6B 107.7 . .
C6 C7 C8 112.7(2) . .
C6 C7 H7A 109.1 . .
C8 C7 H7A 109.1 . .
C6 C7 H7B 109.1 . .
C8 C7 H7B 109.1 . .
H7A C7 H7B 107.8 . .
C7 C8 C9 113.4(3) . .
C7 C8 H8A 108.9 . .
C9 C8 H8A 108.9 . .
C7 C8 H8B 108.9 . .
C9 C8 H8B 108.9 . .
H8A C8 H8B 107.7 . .
C10 C9 C8 113.4(3) . .
C10 C9 H9A 108.9 . .
C8 C9 H9A 108.9 . .
C10 C9 H9B 108.9 . .
C8 C9 H9B 108.9 . .
H9A C9 H9B 107.7 . .
C11 C10 C9 113.9(3) . .
C11 C10 H10A 108.8 . .
C9 C10 H10A 108.8 . .
C11 C10 H10B 108.8 . .
C9 C10 H10B 108.8 . .
H10A C10 H10B 107.7 . .
C12 C11 C10 112.9(3) . .
C12 C11 H11A 109.0 . .
C10 C11 H11A 109.0 . .
C12 C11 H11B 109.0 . .
C10 C11 H11B 109.0 . .
H11A C11 H11B 107.8 . .
C11 C12 C13 114.8(3) . .
C11 C12 H12A 108.6 . .
C13 C12 H12A 108.6 . .
C11 C12 H12B 108.6 . .
C13 C12 H12B 108.6 . .
H12A C12 H12B 107.5 . .
C14 C13 C12 111.9(3) . .
C14 C13 H13A 109.2 . .
C12 C13 H13A 109.2 . .
C14 C13 H13B 109.2 . .
C12 C13 H13B 109.2 . .
H13A C13 H13B 107.9 . .
C13 C14 C15 113.5(3) . .
C13 C14 H14A 108.9 . .
C15 C14 H14A 108.9 . .
C13 C14 H14B 108.9 . .
C15 C14 H14B 108.9 . .
H14A C14 H14B 107.7 . .
C14 C15 H15A 109.5 . .
C14 C15 H15B 109.5 . .
H15A C15 H15B 109.5 . .
C14 C15 H15C 109.5 . .
H15A C15 H15C 109.5 . .
H15B C15 H15C 109.5 . .
C17 C16 C2 119.3(3) . .
C17 C16 H16 120.4 . .
C2 C16 H16 120.4 . .
C18 C17 C16 119.6(3) . .
C18 C17 H17 120.2 . .
C16 C17 H17 120.2 . .
N1 C18 C17 120.4(3) . .
N1 C18 H18 119.8 . .
C17 C18 H18 119.8 . .

loop_
_geom_bond_atom_site_label_1
_geom_bond_atom_site_label_2
_geom_bond_distance
_geom_bond_site_symmetry_2
Cu1 Cl3 2.2227(12) .
Cu1 Cl1 2.2459(7) 4_565
Cu1 Cl1 2.2461(7) .
Cu1 Cl2 2.3044(11) .
O1 C1 1.220(3) .
N2 C1 1.331(4) .
N2 H2A 0.8800 .
N2 H2B 0.8800 .
N1 C3 1.345(3) .
N1 C18 1.349(4) .
N1 C4 1.492(4) .
C1 C2 1.510(4) .
C2 C3 1.375(4) .
C2 C16 1.393(4) .
C3 H3 0.9500 .
C4 C5 1.521(4) .
C4 H4A 0.9900 .
C4 H4B 0.9900 .
C5 C6 1.526(4) .
C5 H5A 0.9900 .
C5 H5B 0.9900 .
C6 C7 1.521(4) .
C6 H6A 0.9900 .
C6 H6B 0.9900 .
C7 C8 1.522(4) .
C7 H7A 0.9900 .
C7 H7B 0.9900 .
C8 C9 1.528(4) .
C8 H8A 0.9900 .
C8 H8B 0.9900 .
C9 C10 1.528(4) .
C9 H9A 0.9900 .
C9 H9B 0.9900 .
C10 C11 1.526(4) .
C10 H10A 0.9900 .
C10 H10B 0.9900 .
C11 C12 1.525(4) .
C11 H11A 0.9900 .
C11 H11B 0.9900 .
C12 C13 1.526(4) .
C12 H12A 0.9900 .
C12 H12B 0.9900 .
C13 C14 1.521(4) .
C13 H13A 0.9900 .
C13 H13B 0.9900 .
C14 C15 1.525(4) .
C14 H14A 0.9900 .
C14 H14B 0.9900 .
C15 H15A 0.9800 .
C15 H15B 0.9800 .
C15 H15C 0.9800 .
C16 C17 1.388(4) .
C16 H16 0.9500 .
C17 C18 1.372(4) .
C17 H17 0.9500 .
C18 H18 0.9500 .
